data_4085620
loop_
_publ_author_name
'Guo, Jia-Yi'
'Chan, Yuk-Chi'
'Li, Yongxin'
'Ganguly, Rakesh'
'So, Cheuk-Wai'

_publ_section_title
;
 Oxo-Bridged Bis(group 4 metal unsymmetric phosphonium-stabilized carbene)
 Complexes
;
_journal_issue 7
_journal_name_full Organometallics
_journal_page_first 1238
_journal_paper_doi 10.1021/om5012962
_journal_volume 34
_journal_year 2015
_chemical_formula_moiety 'C34 H48 Cl2 Hf N2 P2 S Si3'
_chemical_formula_sum 'C34 H48 Cl2 Hf N2 P2 S Si3'
_chemical_formula_weight 912.40
_chemical_name_systematic
; 
 ? 
;
_space_group_IT_number 2
_symmetry_cell_setting triclinic
_symmetry_space_group_name_Hall '-P 1'
_symmetry_space_group_name_H-M 'P -1'
_atom_sites_solution_hydrogens geom
_atom_sites_solution_primary direct
_atom_sites_solution_secondary difmap
_audit_creation_method SHELXL-97
_cell_angle_alpha 102.563(2)
_cell_angle_beta 94.634(2)
_cell_angle_gamma 94.794(2)
_cell_formula_units_Z 2
_cell_length_a 10.0221(3)
_cell_length_b 10.1736(3)
_cell_length_c 19.9931(7)
_cell_measurement_reflns_used 9656
_cell_measurement_temperature 103(2)
_cell_measurement_theta_max 36.73
_cell_measurement_theta_min 3.08
_cell_volume 1972.45(11)
_computing_cell_refinement 'Bruker SAINT'
_computing_data_collection 'Bruker APEX2'
_computing_data_reduction 'Bruker SAINT'
_computing_molecular_graphics 'Bruker SHELXTL'
_computing_publication_material 'Bruker SHELXTL'
_computing_structure_refinement 'SHELXL-97 (Sheldrick, 2008)'
_computing_structure_solution 'SHELXS-97 (Sheldrick, 2008)'
_diffrn_ambient_temperature 103(2)
_diffrn_measured_fraction_theta_full 0.994
_diffrn_measured_fraction_theta_max 0.994
_diffrn_measurement_device_type 'Bruker APEX-II CCD'
_diffrn_measurement_method '\f and \w scans'
_diffrn_radiation_monochromator graphite
_diffrn_radiation_source 'fine-focus sealed tube'
_diffrn_radiation_type MoK\a
_diffrn_radiation_wavelength 0.71073
_diffrn_reflns_av_R_equivalents 0.0296
_diffrn_reflns_av_sigmaI/netI 0.0222
_diffrn_reflns_limit_h_max 16
_diffrn_reflns_limit_h_min -16
_diffrn_reflns_limit_k_max 17
_diffrn_reflns_limit_k_min -17
_diffrn_reflns_limit_l_max 33
_diffrn_reflns_limit_l_min -33
_diffrn_reflns_number 96947
_diffrn_reflns_theta_full 36.88
_diffrn_reflns_theta_max 36.88
_diffrn_reflns_theta_min 2.09
_exptl_absorpt_coefficient_mu 3.032
_exptl_absorpt_correction_T_max 0.6426
_exptl_absorpt_correction_T_min 0.5552
_exptl_absorpt_correction_type multi-scan
_exptl_absorpt_process_details sadabs
_exptl_crystal_colour colourless
_exptl_crystal_density_diffrn 1.536
_exptl_crystal_density_method 'not measured'
_exptl_crystal_description block
_exptl_crystal_F_000 920
_exptl_crystal_size_max 0.22
_exptl_crystal_size_mid 0.18
_exptl_crystal_size_min 0.16
_refine_diff_density_max 1.631
_refine_diff_density_min -0.548
_refine_diff_density_rms 0.089
_refine_ls_extinction_method none
_refine_ls_goodness_of_fit_ref 1.057
_refine_ls_hydrogen_treatment constr
_refine_ls_matrix_type full
_refine_ls_number_parameters 415
_refine_ls_number_reflns 19761
_refine_ls_number_restraints 0
_refine_ls_restrained_S_all 1.057
_refine_ls_R_factor_all 0.0210
_refine_ls_R_factor_gt 0.0184
_refine_ls_shift/su_max 0.003
_refine_ls_shift/su_mean 0.000
_refine_ls_structure_factor_coef Fsqd
_refine_ls_weighting_details 'calc w=1/[\s^2^(Fo^2^)+(0.0202P)^2^+0.6192P] where P=(Fo^2^+2Fc^2^)/3'
_refine_ls_weighting_scheme calc
_refine_ls_wR_factor_gt 0.0432
_refine_ls_wR_factor_ref 0.0444
_reflns_number_gt 18550
_reflns_number_total 19761
_reflns_threshold_expression >2sigma(I)
_cod_data_source_file om5012962_si_002.cif
_cod_data_source_block scw267
_cod_depositor_comments
;
The following automatic conversions were performed:

'_symmetry_cell_setting' value 'Triclinic' changed to 'triclinic'
according to
/usr/data/users/saulius/crontab/automatic-downloads/rss-feeds/ACS/lib/dictionaries/cif_core.dic
dictionary named 'cif_core.dic' version 2.4.2 from 2011-04-26.

Automatic conversion script
Id: cif_fix_values 3105 2015-03-04 15:46:00Z robertas 

 Adding full bibliography for 4085616--4085622.cif.
;
_cod_original_sg_symbol_H-M P-1
_cod_database_code 4085620

loop_
_symmetry_equiv_pos_as_xyz
'x, y, z'
'-x, -y, -z'

loop_
_atom_site_label
_atom_site_type_symbol
_atom_site_fract_x
_atom_site_fract_y
_atom_site_fract_z
_atom_site_U_iso_or_equiv
_atom_site_adp_type
_atom_site_occupancy
_atom_site_symmetry_multiplicity
_atom_site_calc_flag
_atom_site_refinement_flags
Hf1 Hf 0.490961(4) 0.490782(4) 0.268459(2) 0.00992(1) Uani 1 1 d .
C1 C 0.73339(10) 0.50586(10) 0.24517(5) 0.01024(15) Uani 1 1 d .
H1 H 0.7737 0.4178 0.2362 0.012 Uiso 1 1 calc R
C2 C 0.85167(10) 0.49523(11) 0.37536(5) 0.01184(16) Uani 1 1 d .
C3 C 0.97011(11) 0.44283(11) 0.35395(6) 0.01408(17) Uani 1 1 d .
H3 H 1.0094 0.4688 0.3165 0.017 Uiso 1 1 calc R
C4 C 1.03039(12) 0.35327(12) 0.38708(6) 0.01772(19) Uani 1 1 d .
H4 H 1.1116 0.3193 0.3730 0.021 Uiso 1 1 calc R
C5 C 0.97104(12) 0.31352(13) 0.44116(7) 0.0197(2) Uani 1 1 d .
H5 H 1.0111 0.2511 0.4636 0.024 Uiso 1 1 calc R
C6 C 0.85371(12) 0.36478(14) 0.46241(7) 0.0200(2) Uani 1 1 d .
H6 H 0.8143 0.3377 0.4996 0.024 Uiso 1 1 calc R
C7 C 0.79311(11) 0.45554(13) 0.42977(6) 0.01603(18) Uani 1 1 d .
H7 H 0.7126 0.4901 0.4444 0.019 Uiso 1 1 calc R
C8 C 0.88733(10) 0.75635(11) 0.34006(5) 0.01224(16) Uani 1 1 d .
C9 C 1.02001(11) 0.76505(12) 0.36962(6) 0.01625(18) Uani 1 1 d .
H9 H 1.0501 0.6921 0.3874 0.020 Uiso 1 1 calc R
C10 C 1.10801(12) 0.88008(13) 0.37315(7) 0.0214(2) Uani 1 1 d .
H10 H 1.1983 0.8850 0.3928 0.026 Uiso 1 1 calc R
C11 C 1.06443(13) 0.98773(13) 0.34808(8) 0.0221(2) Uani 1 1 d .
H11 H 1.1250 1.0659 0.3503 0.027 Uiso 1 1 calc R
C12 C 0.93200(12) 0.98114(12) 0.31962(7) 0.0198(2) Uani 1 1 d .
H12 H 0.9019 1.0554 0.3031 0.024 Uiso 1 1 calc R
C13 C 0.84357(11) 0.86591(11) 0.31533(6) 0.01521(18) Uani 1 1 d .
H13 H 0.7534 0.8615 0.2956 0.018 Uiso 1 1 calc R
C14 C 0.72633(13) 0.82420(16) 0.48813(7) 0.0269(3) Uani 1 1 d .
H14A H 0.7557 0.7469 0.5052 0.040 Uiso 1 1 calc R
H14B H 0.6979 0.8905 0.5262 0.040 Uiso 1 1 calc R
H14C H 0.8010 0.8664 0.4687 0.040 Uiso 1 1 calc R
C15 C 0.44254(14) 0.69373(16) 0.46130(7) 0.0257(3) Uani 1 1 d .
H15A H 0.3641 0.6624 0.4272 0.039 Uiso 1 1 calc R
H15B H 0.4186 0.7639 0.4991 0.039 Uiso 1 1 calc R
H15C H 0.4712 0.6174 0.4795 0.039 Uiso 1 1 calc R
C16 C 0.52704(14) 0.91196(14) 0.38706(8) 0.0249(2) Uani 1 1 d .
H16A H 0.6054 0.9625 0.3747 0.037 Uiso 1 1 calc R
H16B H 0.4850 0.9714 0.4229 0.037 Uiso 1 1 calc R
H16C H 0.4619 0.8793 0.3463 0.037 Uiso 1 1 calc R
C17 C 0.83867(10) 0.70093(11) 0.16205(5) 0.01159(15) Uani 1 1 d .
C18 C 0.97387(10) 0.69229(11) 0.18244(6) 0.01408(17) Uani 1 1 d .
H18 H 0.9981 0.6217 0.2038 0.017 Uiso 1 1 calc R
C19 C 1.07256(11) 0.78732(12) 0.17134(6) 0.01733(19) Uani 1 1 d .
H19 H 1.1645 0.7822 0.1853 0.021 Uiso 1 1 calc R
C20 C 1.03634(12) 0.88991(13) 0.13966(7) 0.0185(2) Uani 1 1 d .
H20 H 1.1040 0.9546 0.1320 0.022 Uiso 1 1 calc R
C21 C 0.90234(12) 0.89871(13) 0.11911(7) 0.0186(2) Uani 1 1 d .
H21 H 0.8785 0.9691 0.0975 0.022 Uiso 1 1 calc R
C22 C 0.80324(11) 0.80413(12) 0.13030(6) 0.01586(18) Uani 1 1 d .
H22 H 0.7114 0.8098 0.1163 0.019 Uiso 1 1 calc R
C23 C 0.70603(10) 0.44332(11) 0.09677(5) 0.01185(16) Uani 1 1 d .
C24 C 0.82479(12) 0.38562(14) 0.08084(7) 0.0211(2) Uani 1 1 d .
H24 H 0.9041 0.4114 0.1120 0.025 Uiso 1 1 calc R
C25 C 0.82668(14) 0.29057(15) 0.01949(7) 0.0256(3) Uani 1 1 d .
H25 H 0.9073 0.2515 0.0086 0.031 Uiso 1 1 calc R
C26 C 0.71051(14) 0.25273(13) -0.02591(6) 0.0206(2) Uani 1 1 d .
H26 H 0.7120 0.1884 -0.0681 0.025 Uiso 1 1 calc R
C27 C 0.59267(13) 0.30833(12) -0.00991(6) 0.01773(19) Uani 1 1 d .
H27 H 0.5132 0.2810 -0.0408 0.021 Uiso 1 1 calc R
C28 C 0.59000(11) 0.40416(11) 0.05127(6) 0.01428(17) Uani 1 1 d .
H28 H 0.5090 0.4427 0.0619 0.017 Uiso 1 1 calc R
C29 C 0.66577(13) 0.18507(14) 0.25618(8) 0.0254(3) Uani 1 1 d .
H29A H 0.7438 0.2209 0.2367 0.038 Uiso 1 1 calc R
H29B H 0.6814 0.0965 0.2653 0.038 Uiso 1 1 calc R
H29C H 0.6525 0.2475 0.2993 0.038 Uiso 1 1 calc R
C30 C 0.39245(13) 0.03847(13) 0.21885(7) 0.0205(2) Uani 1 1 d .
H30A H 0.3679 0.0750 0.2652 0.031 Uiso 1 1 calc R
H30B H 0.4359 -0.0444 0.2185 0.031 Uiso 1 1 calc R
H30C H 0.3112 0.0178 0.1861 0.031 Uiso 1 1 calc R
C31 C 0.57286(14) 0.08701(14) 0.10940(8) 0.0244(2) Uani 1 1 d .
H31A H 0.4967 0.0626 0.0736 0.037 Uiso 1 1 calc R
H31B H 0.6149 0.0054 0.1140 0.037 Uiso 1 1 calc R
H31C H 0.6390 0.1514 0.0967 0.037 Uiso 1 1 calc R
C32 C 0.23640(11) 0.44042(12) 0.10438(6) 0.01746(19) Uani 1 1 d .
H32A H 0.2436 0.5230 0.1410 0.026 Uiso 1 1 calc R
H32B H 0.1443 0.4221 0.0816 0.026 Uiso 1 1 calc R
H32C H 0.2992 0.4525 0.0706 0.026 Uiso 1 1 calc R
C33 C 0.26018(12) 0.14931(13) 0.06477(6) 0.0188(2) Uani 1 1 d .
H33A H 0.3260 0.1666 0.0332 0.028 Uiso 1 1 calc R
H33B H 0.1691 0.1404 0.0413 0.028 Uiso 1 1 calc R
H33C H 0.2759 0.0654 0.0793 0.028 Uiso 1 1 calc R
C34 C 0.14053(12) 0.26419(13) 0.19734(7) 0.0195(2) Uani 1 1 d .
H34A H 0.1594 0.1896 0.2193 0.029 Uiso 1 1 calc R
H34B H 0.0545 0.2408 0.1684 0.029 Uiso 1 1 calc R
H34C H 0.1357 0.3464 0.2329 0.029 Uiso 1 1 calc R
Cl1 Cl 0.43745(3) 0.36928(3) 0.356217(15) 0.02205(5) Uani 1 1 d .
Cl2 Cl 0.29363(3) 0.61004(3) 0.280201(15) 0.01710(5) Uani 1 1 d .
N1 N 0.62480(9) 0.63991(10) 0.35160(5) 0.01202(14) Uani 1 1 d .
N2 N 0.43683(9) 0.31615(9) 0.19136(5) 0.01152(14) Uani 1 1 d .
P1 P 0.77063(3) 0.60617(3) 0.329797(13) 0.00980(4) Uani 1 1 d .
P2 P 0.70723(3) 0.57685(3) 0.173294(13) 0.00942(4) Uani 1 1 d .
S1 S 0.53214(2) 0.65706(3) 0.181930(13) 0.01191(4) Uani 1 1 d .
Si1 Si 0.58201(3) 0.76463(4) 0.419905(16) 0.01500(5) Uani 1 1 d .
Si2 Si 0.51165(3) 0.16660(3) 0.193428(18) 0.01415(5) Uani 1 1 d .
Si3 Si 0.27864(3) 0.29452(3) 0.142574(16) 0.01189(5) Uani 1 1 d .

loop_
_atom_site_aniso_label
_atom_site_aniso_U_11
_atom_site_aniso_U_22
_atom_site_aniso_U_33
_atom_site_aniso_U_23
_atom_site_aniso_U_13
_atom_site_aniso_U_12
Hf1 0.00826(2) 0.01096(2) 0.01027(2) 0.00206(1) 0.00062(1) 0.00059(1)
C1 0.0105(3) 0.0100(4) 0.0099(4) 0.0018(3) 0.0006(3) 0.0015(3)
C2 0.0115(4) 0.0130(4) 0.0108(4) 0.0025(3) 0.0003(3) 0.0021(3)
C3 0.0145(4) 0.0149(4) 0.0136(4) 0.0035(3) 0.0027(3) 0.0042(3)
C4 0.0164(4) 0.0176(5) 0.0204(5) 0.0056(4) 0.0010(4) 0.0062(4)
C5 0.0175(5) 0.0209(5) 0.0233(5) 0.0111(4) -0.0011(4) 0.0036(4)
C6 0.0168(5) 0.0276(6) 0.0193(5) 0.0132(4) 0.0013(4) 0.0024(4)
C7 0.0129(4) 0.0223(5) 0.0148(4) 0.0078(4) 0.0019(3) 0.0029(4)
C8 0.0111(4) 0.0121(4) 0.0123(4) 0.0002(3) 0.0000(3) 0.0013(3)
C9 0.0123(4) 0.0138(5) 0.0206(5) 0.0012(4) -0.0028(3) 0.0008(3)
C10 0.0133(4) 0.0154(5) 0.0319(6) 0.0012(4) -0.0050(4) -0.0013(4)
C11 0.0168(5) 0.0132(5) 0.0335(7) 0.0022(4) -0.0025(4) -0.0020(4)
C12 0.0187(5) 0.0119(5) 0.0275(6) 0.0036(4) -0.0020(4) 0.0013(4)
C13 0.0137(4) 0.0131(4) 0.0174(4) 0.0009(4) -0.0012(3) 0.0025(3)
C14 0.0189(5) 0.0351(7) 0.0191(5) -0.0096(5) -0.0036(4) 0.0063(5)
C15 0.0214(5) 0.0353(7) 0.0181(5) -0.0009(5) 0.0083(4) 0.0020(5)
C16 0.0262(6) 0.0204(6) 0.0277(6) 0.0008(5) 0.0056(5) 0.0101(5)
C17 0.0115(4) 0.0108(4) 0.0123(4) 0.0029(3) 0.0007(3) 0.0001(3)
C18 0.0115(4) 0.0145(4) 0.0167(4) 0.0045(4) 0.0015(3) 0.0011(3)
C19 0.0117(4) 0.0180(5) 0.0225(5) 0.0054(4) 0.0023(4) -0.0006(3)
C20 0.0163(4) 0.0164(5) 0.0232(5) 0.0067(4) 0.0029(4) -0.0033(4)
C21 0.0184(5) 0.0166(5) 0.0222(5) 0.0092(4) -0.0003(4) -0.0015(4)
C22 0.0136(4) 0.0152(5) 0.0196(5) 0.0075(4) -0.0013(3) -0.0005(3)
C23 0.0121(4) 0.0115(4) 0.0115(4) 0.0018(3) 0.0017(3) 0.0010(3)
C24 0.0147(4) 0.0228(6) 0.0217(5) -0.0048(4) 0.0018(4) 0.0043(4)
C25 0.0212(5) 0.0256(6) 0.0249(6) -0.0073(5) 0.0062(4) 0.0049(5)
C26 0.0280(6) 0.0165(5) 0.0149(5) -0.0022(4) 0.0054(4) -0.0002(4)
C27 0.0227(5) 0.0168(5) 0.0116(4) 0.0011(4) -0.0017(4) -0.0005(4)
C28 0.0154(4) 0.0142(4) 0.0123(4) 0.0022(3) -0.0007(3) 0.0006(3)
C29 0.0175(5) 0.0182(5) 0.0411(8) 0.0125(5) -0.0083(5) 0.0012(4)
C30 0.0193(5) 0.0160(5) 0.0275(6) 0.0098(4) 0.0003(4) -0.0013(4)
C31 0.0262(6) 0.0179(5) 0.0316(7) 0.0060(5) 0.0099(5) 0.0095(5)
C32 0.0134(4) 0.0173(5) 0.0221(5) 0.0064(4) -0.0022(4) 0.0030(4)
C33 0.0203(5) 0.0171(5) 0.0166(5) 0.0001(4) 0.0001(4) -0.0002(4)
C34 0.0149(4) 0.0201(5) 0.0230(5) 0.0038(4) 0.0050(4) -0.0002(4)
Cl1 0.02722(13) 0.02372(14) 0.01577(11) 0.00873(10) 0.00185(10) -0.00510(11)
Cl2 0.01160(9) 0.02007(12) 0.01895(11) 0.00139(9) 0.00274(8) 0.00460(8)
N1 0.0097(3) 0.0145(4) 0.0108(3) 0.0001(3) 0.0009(3) 0.0030(3)
N2 0.0102(3) 0.0098(3) 0.0143(4) 0.0028(3) 0.0000(3) 0.0009(3)
P1 0.00873(9) 0.01090(11) 0.00934(10) 0.00127(8) 0.00025(7) 0.00179(8)
P2 0.00898(9) 0.00951(10) 0.00970(10) 0.00200(8) 0.00075(7) 0.00105(8)
S1 0.01056(9) 0.01219(10) 0.01382(10) 0.00405(8) 0.00127(7) 0.00304(8)
Si1 0.01193(12) 0.01834(14) 0.01247(12) -0.00229(10) 0.00115(9) 0.00398(10)
Si2 0.01242(12) 0.01033(12) 0.02048(14) 0.00538(11) 0.00036(10) 0.00177(10)
Si3 0.00991(11) 0.01173(12) 0.01341(12) 0.00217(10) 0.00013(9) 0.00030(9)

loop_
_atom_type_symbol
_atom_type_description
_atom_type_scat_dispersion_real
_atom_type_scat_dispersion_imag
_atom_type_scat_source
C C 0.0033 0.0016 'International Tables Vol C Tables 4.2.6.8 and 6.1.1.4'
H H 0.0000 0.0000 'International Tables Vol C Tables 4.2.6.8 and 6.1.1.4'
N N 0.0061 0.0033 'International Tables Vol C Tables 4.2.6.8 and 6.1.1.4'
Si Si 0.0817 0.0704 'International Tables Vol C Tables 4.2.6.8 and 6.1.1.4'
P P 0.1023 0.0942 'International Tables Vol C Tables 4.2.6.8 and 6.1.1.4'
S S 0.1246 0.1234 'International Tables Vol C Tables 4.2.6.8 and 6.1.1.4'
Cl Cl 0.1484 0.1585 'International Tables Vol C Tables 4.2.6.8 and 6.1.1.4'
Hf Hf -0.5830 6.1852 'International Tables Vol C Tables 4.2.6.8 and 6.1.1.4'

loop_
_geom_angle_atom_site_label_1
_geom_angle_atom_site_label_2
_geom_angle_atom_site_label_3
_geom_angle
N2 Hf1 N1 157.33(3)
N2 Hf1 Cl2 106.48(2)
N1 Hf1 Cl2 96.18(2)
N2 Hf1 Cl1 90.90(3)
N1 Hf1 Cl1 87.08(3)
Cl2 Hf1 Cl1 92.814(11)
N2 Hf1 C1 93.86(3)
N1 Hf1 C1 66.91(3)
Cl2 Hf1 C1 145.15(2)
Cl1 Hf1 C1 115.30(2)
N2 Hf1 S1 95.61(3)
N1 Hf1 S1 89.12(3)
Cl2 Hf1 S1 79.774(9)
Cl1 Hf1 S1 171.264(10)
C1 Hf1 S1 70.14(2)
P2 C1 P1 122.36(6)
P2 C1 Hf1 95.12(4)
P1 C1 Hf1 87.32(4)
P2 C1 H1 115.2
P1 C1 H1 115.2
Hf1 C1 H1 115.2
C7 C2 C3 119.71(10)
C7 C2 P1 120.12(8)
C3 C2 P1 120.08(8)
C4 C3 C2 120.48(10)
C4 C3 H3 119.8
C2 C3 H3 119.8
C3 C4 C5 119.52(11)
C3 C4 H4 120.2
C5 C4 H4 120.2
C6 C5 C4 120.22(11)
C6 C5 H5 119.9
C4 C5 H5 119.9
C5 C6 C7 120.62(11)
C5 C6 H6 119.7
C7 C6 H6 119.7
C6 C7 C2 119.44(10)
C6 C7 H7 120.3
C2 C7 H7 120.3
C9 C8 C13 119.22(10)
C9 C8 P1 122.39(8)
C13 C8 P1 118.35(8)
C10 C9 C8 120.25(11)
C10 C9 H9 119.9
C8 C9 H9 119.9
C11 C10 C9 120.26(11)
C11 C10 H10 119.9
C9 C10 H10 119.9
C10 C11 C12 119.99(12)
C10 C11 H11 120.0
C12 C11 H11 120.0
C11 C12 C13 120.14(11)
C11 C12 H12 119.9
C13 C12 H12 119.9
C12 C13 C8 120.13(10)
C12 C13 H13 119.9
C8 C13 H13 119.9
Si1 C14 H14A 109.5
Si1 C14 H14B 109.5
H14A C14 H14B 109.5
Si1 C14 H14C 109.5
H14A C14 H14C 109.5
H14B C14 H14C 109.5
Si1 C15 H15A 109.5
Si1 C15 H15B 109.5
H15A C15 H15B 109.5
Si1 C15 H15C 109.5
H15A C15 H15C 109.5
H15B C15 H15C 109.5
Si1 C16 H16A 109.5
Si1 C16 H16B 109.5
H16A C16 H16B 109.5
Si1 C16 H16C 109.5
H16A C16 H16C 109.5
H16B C16 H16C 109.5
C22 C17 C18 120.06(10)
C22 C17 P2 118.61(8)
C18 C17 P2 121.29(8)
C19 C18 C17 119.75(10)
C19 C18 H18 120.1
C17 C18 H18 120.1
C18 C19 C20 119.81(10)
C18 C19 H19 120.1
C20 C19 H19 120.1
C21 C20 C19 120.68(11)
C21 C20 H20 119.7
C19 C20 H20 119.7
C20 C21 C22 119.71(11)
C20 C21 H21 120.1
C22 C21 H21 120.1
C21 C22 C17 119.99(10)
C21 C22 H22 120.0
C17 C22 H22 120.0
C28 C23 C24 119.70(10)
C28 C23 P2 120.28(8)
C24 C23 P2 119.88(8)
C25 C24 C23 120.01(11)
C25 C24 H24 120.0
C23 C24 H24 120.0
C26 C25 C24 119.91(12)
C26 C25 H25 120.0
C24 C25 H25 120.0
C27 C26 C25 120.20(11)
C27 C26 H26 119.9
C25 C26 H26 119.9
C26 C27 C28 120.29(11)
C26 C27 H27 119.9
C28 C27 H27 119.9
C23 C28 C27 119.89(10)
C23 C28 H28 120.1
C27 C28 H28 120.1
Si2 C29 H29A 109.5
Si2 C29 H29B 109.5
H29A C29 H29B 109.5
Si2 C29 H29C 109.5
H29A C29 H29C 109.5
H29B C29 H29C 109.5
Si2 C30 H30A 109.5
Si2 C30 H30B 109.5
H30A C30 H30B 109.5
Si2 C30 H30C 109.5
H30A C30 H30C 109.5
H30B C30 H30C 109.5
Si2 C31 H31A 109.5
Si2 C31 H31B 109.5
H31A C31 H31B 109.5
Si2 C31 H31C 109.5
H31A C31 H31C 109.5
H31B C31 H31C 109.5
Si3 C32 H32A 109.5
Si3 C32 H32B 109.5
H32A C32 H32B 109.5
Si3 C32 H32C 109.5
H32A C32 H32C 109.5
H32B C32 H32C 109.5
Si3 C33 H33A 109.5
Si3 C33 H33B 109.5
H33A C33 H33B 109.5
Si3 C33 H33C 109.5
H33A C33 H33C 109.5
H33B C33 H33C 109.5
Si3 C34 H34A 109.5
Si3 C34 H34B 109.5
H34A C34 H34B 109.5
Si3 C34 H34C 109.5
H34A C34 H34C 109.5
H34B C34 H34C 109.5
P1 N1 Si1 129.18(6)
P1 N1 Hf1 100.98(4)
Si1 N1 Hf1 129.78(5)
Si2 N2 Si3 115.57(5)
Si2 N2 Hf1 120.80(5)
Si3 N2 Hf1 119.66(5)
N1 P1 C1 102.65(5)
N1 P1 C2 115.03(5)
C1 P1 C2 103.31(5)
N1 P1 C8 112.74(5)
C1 P1 C8 116.40(5)
C2 P1 C8 106.64(5)
C1 P2 C17 116.49(5)
C1 P2 C23 107.85(5)
C17 P2 C23 102.70(5)
C1 P2 S1 105.76(3)
C17 P2 S1 110.76(4)
C23 P2 S1 113.50(4)
P2 S1 Hf1 83.945(12)
N1 Si1 C15 109.83(6)
N1 Si1 C16 110.08(6)
C15 Si1 C16 108.92(7)
N1 Si1 C14 111.62(5)
C15 Si1 C14 106.94(7)
C16 Si1 C14 109.37(7)
N2 Si2 C30 111.20(5)
N2 Si2 C31 113.28(5)
C30 Si2 C31 108.59(6)
N2 Si2 C29 115.86(5)
C30 Si2 C29 104.35(6)
C31 Si2 C29 102.80(7)
N2 Si3 C32 115.54(5)
N2 Si3 C34 110.23(5)
C32 Si3 C34 106.50(6)
N2 Si3 C33 113.70(5)
C32 Si3 C33 102.50(6)
C34 Si3 C33 107.73(6)

loop_
_geom_bond_atom_site_label_1
_geom_bond_atom_site_label_2
_geom_bond_distance
Hf1 N2 2.0831(9)
Hf1 N1 2.2509(9)
Hf1 Cl2 2.4064(3)
Hf1 Cl1 2.4246(3)
Hf1 C1 2.5090(10)
Hf1 S1 2.7012(3)
C1 P2 1.7544(10)
C1 P1 1.7681(10)
C1 H1 1.0000
C2 C7 1.3949(15)
C2 C3 1.4017(14)
C2 P1 1.8012(10)
C3 C4 1.3870(15)
C3 H3 0.9500
C4 C5 1.3928(18)
C4 H4 0.9500
C5 C6 1.3864(18)
C5 H5 0.9500
C6 C7 1.3925(16)
C6 H6 0.9500
C7 H7 0.9500
C8 C9 1.3986(15)
C8 C13 1.4020(15)
C8 P1 1.8085(11)
C9 C10 1.3907(17)
C9 H9 0.9500
C10 C11 1.3874(18)
C10 H10 0.9500
C11 C12 1.3915(17)
C11 H11 0.9500
C12 C13 1.3919(17)
C12 H12 0.9500
C13 H13 0.9500
C14 Si1 1.8695(13)
C14 H14A 0.9800
C14 H14B 0.9800
C14 H14C 0.9800
C15 Si1 1.8540(14)
C15 H15A 0.9800
C15 H15B 0.9800
C15 H15C 0.9800
C16 Si1 1.8680(14)
C16 H16A 0.9800
C16 H16B 0.9800
C16 H16C 0.9800
C17 C22 1.3955(15)
C17 C18 1.3986(14)
C17 P2 1.8090(11)
C18 C19 1.3896(16)
C18 H18 0.9500
C19 C20 1.3915(17)
C19 H19 0.9500
C20 C21 1.3883(17)
C20 H20 0.9500
C21 C22 1.3900(16)
C21 H21 0.9500
C22 H22 0.9500
C23 C28 1.3902(15)
C23 C24 1.3998(15)
C23 P2 1.8101(11)
C24 C25 1.3896(18)
C24 H24 0.9500
C25 C26 1.3893(19)
C25 H25 0.9500
C26 C27 1.3824(18)
C26 H26 0.9500
C27 C28 1.3921(16)
C27 H27 0.9500
C28 H28 0.9500
C29 Si2 1.8791(13)
C29 H29A 0.9800
C29 H29B 0.9800
C29 H29C 0.9800
C30 Si2 1.8737(13)
C30 H30A 0.9800
C30 H30B 0.9800
C30 H30C 0.9800
C31 Si2 1.8741(14)
C31 H31A 0.9800
C31 H31B 0.9800
C31 H31C 0.9800
C32 Si3 1.8739(12)
C32 H32A 0.9800
C32 H32B 0.9800
C32 H32C 0.9800
C33 Si3 1.8826(12)
C33 H33A 0.9800
C33 H33B 0.9800
C33 H33C 0.9800
C34 Si3 1.8790(12)
C34 H34A 0.9800
C34 H34B 0.9800
C34 H34C 0.9800
N1 P1 1.6018(9)
N1 Si1 1.7580(9)
N2 Si2 1.7583(9)
N2 Si3 1.7640(9)
P2 S1 2.0005(4)
